data_4316529
loop_
_publ_author_name
'Karthik Ramasamy'
'Mohammad A. Malik'
'Madeline Helliwell'
'Floriana Tuna'
'Paul O'Brien'

_publ_section_title
;
 Iron Thiobiurets: Single-Source Precursors for Iron Sulfide Thin Films
;
_journal_name_full 'Inorganic Chemistry'
_journal_page_first 8495
_journal_page_last 8503
_journal_paper_doi 10.1021/ic1011204
_journal_volume 49
_journal_year 2010
_chemical_formula_sum 'C18 H36 Fe N9 O3 S3'
_chemical_formula_weight 578.59
_chemical_name_systematic
; 
 ? 
;
_space_group_IT_number 85
_symmetry_cell_setting tetragonal
_symmetry_space_group_name_Hall '-P 4a'
_symmetry_space_group_name_H-M 'P 4/n :2'
_atom_sites_solution_hydrogens geom
_atom_sites_solution_primary direct
_atom_sites_solution_secondary difmap
_audit_creation_method SHELXL-97
_cell_angle_alpha 90.00
_cell_angle_beta 90.00
_cell_angle_gamma 90.00
_cell_formula_units_Z 16
_cell_length_a 25.5198(13)
_cell_length_b 25.5198(13)
_cell_length_c 16.9538(17)
_cell_measurement_reflns_used 2841
_cell_measurement_temperature 100(2)
_cell_measurement_theta_max 19.6135
_cell_measurement_theta_min 2.2575
_cell_volume 11041.3(14)
_computing_cell_refinement 'Bruker SMART'
_computing_data_collection 'Bruker SMART'
_computing_data_reduction 'Bruker SAINT'
_computing_molecular_graphics 'Bruker SHELXTL'
_computing_publication_material 'Bruker SHELXTL'
_computing_structure_refinement 'SHELXL-97 (Sheldrick, 1997)'
_computing_structure_solution 'SHELXS-97 (Sheldrick, 1990)'
_diffrn_ambient_temperature 100(2)
_diffrn_measured_fraction_theta_full 1.000
_diffrn_measured_fraction_theta_max 1.000
_diffrn_measurement_device_type 'CCD area detector'
_diffrn_measurement_method 'phi and omega scans'
_diffrn_radiation_monochromator graphite
_diffrn_radiation_source 'fine-focus sealed tube'
_diffrn_radiation_type MoK\a
_diffrn_radiation_wavelength 0.71073
_diffrn_reflns_av_R_equivalents 0.1600
_diffrn_reflns_av_sigmaI/netI 0.1555
_diffrn_reflns_limit_h_max 30
_diffrn_reflns_limit_h_min -30
_diffrn_reflns_limit_k_max 30
_diffrn_reflns_limit_k_min -30
_diffrn_reflns_limit_l_max 20
_diffrn_reflns_limit_l_min -20
_diffrn_reflns_number 78789
_diffrn_reflns_theta_full 25.00
_diffrn_reflns_theta_max 25.02
_diffrn_reflns_theta_min 1.20
_exptl_absorpt_coefficient_mu 0.810
_exptl_absorpt_correction_type none
_exptl_crystal_colour red
_exptl_crystal_density_diffrn 1.392
_exptl_crystal_density_method 'not measured'
_exptl_crystal_description plate
_exptl_crystal_F_000 4880
_exptl_crystal_size_max 0.30
_exptl_crystal_size_mid 0.20
_exptl_crystal_size_min 0.06
_refine_diff_density_max 5.508
_refine_diff_density_min -0.563
_refine_diff_density_rms 0.147
_refine_ls_extinction_method none
_refine_ls_goodness_of_fit_ref 0.961
_refine_ls_hydrogen_treatment constr
_refine_ls_matrix_type full
_refine_ls_number_parameters 644
_refine_ls_number_reflns 9765
_refine_ls_number_restraints 4
_refine_ls_restrained_S_all 0.961
_refine_ls_R_factor_all 0.1638
_refine_ls_R_factor_gt 0.0770
_refine_ls_shift/su_max 0.000
_refine_ls_shift/su_mean 0.000
_refine_ls_structure_factor_coef Fsqd
_refine_ls_weighting_details 'calc w=1/[\s^2^(Fo^2^)+(0.1235P)^2^+0.0000P] where P=(Fo^2^+2Fc^2^)/3'
_refine_ls_weighting_scheme calc
_refine_ls_wR_factor_gt 0.2120
_refine_ls_wR_factor_ref 0.2568
_reflns_number_gt 4522
_reflns_number_total 9765
_reflns_threshold_expression >2sigma(I)
_cod_data_source_file ic1011204_si_005.cif
_cod_data_source_block s3249v
_cod_depositor_comments
;
The following automatic conversions were performed:

'_symmetry_cell_setting' value 'Tetragonal' changed to 'tetragonal'
according to the built-in table from CIF Core dictionary named
'cif_core.dic' version 2.4.1 from 2010-06-29.

Automatic conversion script
Id: cif_fix_values 1646 2011-03-28 12:23:43Z adriana 
;
_cod_original_sg_symbol_H-M 'P 4/n'
_cod_database_code 4316529

loop_
_symmetry_equiv_pos_as_xyz
'x, y, z'
'-y+1/2, x, z'
'-x+1/2, -y+1/2, z'
'y, -x+1/2, z'
'-x, -y, -z'
'y-1/2, -x, -z'
'x-1/2, y-1/2, -z'
'-y, x-1/2, -z'

loop_
_atom_site_label
_atom_site_type_symbol
_atom_site_fract_x
_atom_site_fract_y
_atom_site_fract_z
_atom_site_U_iso_or_equiv
_atom_site_adp_type
_atom_site_occupancy
_atom_site_symmetry_multiplicity
_atom_site_calc_flag
_atom_site_refinement_flags
_atom_site_disorder_assembly
_atom_site_disorder_group
C1 C -0.0349(4) 0.2761(4) -0.2403(5) 0.051(3) Uani 1 1 d . . .
H1A H -0.0409 0.2383 -0.2345 0.076 Uiso 1 1 calc R . .
H1B H -0.0277 0.2842 -0.2957 0.076 Uiso 1 1 calc R . .
H1C H -0.0662 0.2952 -0.2231 0.076 Uiso 1 1 calc R . .
C2 C 0.0448(4) 0.3317(4) -0.2267(5) 0.046(3) Uani 1 1 d . . .
H2A H 0.0651 0.3488 -0.1849 0.069 Uiso 1 1 calc R . .
H2B H 0.0235 0.3579 -0.2542 0.069 Uiso 1 1 calc R . .
H2C H 0.0687 0.3149 -0.2642 0.069 Uiso 1 1 calc R . .
C3 C 0.0203(3) 0.2706(3) -0.1190(5) 0.032(2) Uani 1 1 d . . .
C4 C 0.0812(4) 0.2716(3) -0.0139(5) 0.032(2) Uani 1 1 d . . .
C5 C 0.1566(5) 0.3296(5) -0.0397(7) 0.075(4) Uani 1 1 d . . .
H5A H 0.1852 0.3106 -0.0654 0.112 Uiso 1 1 calc R . .
H5B H 0.1712 0.3577 -0.0069 0.112 Uiso 1 1 calc R . .
H5C H 0.1336 0.3448 -0.0799 0.112 Uiso 1 1 calc R . .
C6 C 0.1472(4) 0.2824(4) 0.0885(6) 0.052(3) Uani 1 1 d . . .
H6A H 0.1197 0.2664 0.1209 0.077 Uiso 1 1 calc R . .
H6B H 0.1588 0.3152 0.1132 0.077 Uiso 1 1 calc R . .
H6C H 0.1769 0.2583 0.0842 0.077 Uiso 1 1 calc R . .
C7 C 0.0607(5) 0.0071(4) -0.0685(6) 0.071(4) Uani 1 1 d . . .
H7A H 0.0444 -0.0274 -0.0626 0.107 Uiso 1 1 calc R . .
H7B H 0.0919 0.0041 -0.1020 0.107 Uiso 1 1 calc R . .
H7C H 0.0357 0.0313 -0.0930 0.107 Uiso 1 1 calc R . .
C8 C 0.1083(5) -0.0077(4) 0.0577(6) 0.069(4) Uani 1 1 d . . .
H8A H 0.1439 0.0064 0.0610 0.104 Uiso 1 1 calc R . .
H8B H 0.1092 -0.0425 0.0335 0.104 Uiso 1 1 calc R . .
H8C H 0.0933 -0.0102 0.1108 0.104 Uiso 1 1 calc R . .
C9 C 0.0634(4) 0.0748(4) 0.0349(5) 0.047(3) Uani 1 1 d . . .
C10 C 0.0681(4) 0.1290(4) 0.1497(5) 0.039(2) Uani 1 1 d . . .
C11 C 0.1347(5) 0.0990(5) 0.2456(6) 0.068(4) Uani 1 1 d . . .
H11A H 0.1198 0.0804 0.2910 0.102 Uiso 1 1 calc R . .
H11B H 0.1665 0.1176 0.2619 0.102 Uiso 1 1 calc R . .
H11C H 0.1434 0.0738 0.2041 0.102 Uiso 1 1 calc R . .
C12 C 0.0835(4) 0.1791(4) 0.2691(5) 0.053(3) Uani 1 1 d . . .
H12A H 0.0802 0.2119 0.2394 0.080 Uiso 1 1 calc R . .
H12B H 0.1114 0.1826 0.3085 0.080 Uiso 1 1 calc R . .
H12C H 0.0502 0.1715 0.2956 0.080 Uiso 1 1 calc R . .
C13 C -0.1896(5) 0.1348(5) 0.0070(8) 0.095(5) Uani 1 1 d . . .
H13A H -0.1628 0.1373 -0.0343 0.143 Uiso 1 1 calc R . .
H13B H -0.2237 0.1445 -0.0149 0.143 Uiso 1 1 calc R . .
H13C H -0.1910 0.0988 0.0269 0.143 Uiso 1 1 calc R . .
C14 C -0.2198(5) 0.1891(6) 0.1224(10) 0.119(6) Uani 1 1 d . . .
H14A H -0.2066 0.1984 0.1749 0.179 Uiso 1 1 calc R . .
H14B H -0.2458 0.1610 0.1272 0.179 Uiso 1 1 calc R . .
H14C H -0.2362 0.2199 0.0982 0.179 Uiso 1 1 calc R . .
C15 C -0.1261(4) 0.1825(4) 0.0908(6) 0.044(3) Uani 1 1 d D . .
C16 C -0.0754(4) 0.2374(4) 0.1663(6) 0.043(2) Uani 1 1 d D . .
C17 C -0.1057(5) 0.2558(5) 0.2985(6) 0.078(4) Uani 1 1 d . . .
H17A H -0.1405 0.2503 0.2755 0.117 Uiso 1 1 calc R A .
H17B H -0.1055 0.2884 0.3289 0.117 Uiso 1 1 calc R . .
H17C H -0.0971 0.2263 0.3333 0.117 Uiso 1 1 calc R . .
C18 C -0.0176(5) 0.2861(5) 0.2594(8) 0.090(5) Uani 1 1 d . . .
H18A H 0.0094 0.2779 0.2201 0.135 Uiso 1 1 calc R A .
H18B H -0.0060 0.2740 0.3115 0.135 Uiso 1 1 calc R . .
H18C H -0.0233 0.3241 0.2609 0.135 Uiso 1 1 calc R . .
C19 C 0.3211(4) 0.6404(5) 0.5213(7) 0.072(4) Uani 1 1 d . . .
H19A H 0.3499 0.6216 0.5472 0.108 Uiso 1 1 calc R . .
H19B H 0.3334 0.6751 0.5046 0.108 Uiso 1 1 calc R . .
H19C H 0.3094 0.6206 0.4751 0.108 Uiso 1 1 calc R . .
C20 C 0.2808(7) 0.6922(6) 0.6319(12) 0.196(12) Uani 1 1 d . . .
H20A H 0.2704 0.7242 0.6041 0.294 Uiso 1 1 calc R . .
H20B H 0.3168 0.6959 0.6511 0.294 Uiso 1 1 calc R . .
H20C H 0.2572 0.6863 0.6766 0.294 Uiso 1 1 calc R . .
C21 C 0.2396(3) 0.6086(4) 0.5880(5) 0.037(2) Uani 1 1 d . . .
C22 C 0.1632(4) 0.5911(4) 0.6564(5) 0.036(2) Uani 1 1 d . . .
C23 C 0.1593(4) 0.6289(4) 0.7895(5) 0.054(3) Uani 1 1 d . . .
H23A H 0.1736 0.6073 0.8322 0.082 Uiso 1 1 calc R . .
H23B H 0.1309 0.6508 0.8101 0.082 Uiso 1 1 calc R . .
H23C H 0.1870 0.6513 0.7680 0.082 Uiso 1 1 calc R . .
C24 C 0.0912(4) 0.5660(4) 0.7447(6) 0.057(3) Uani 1 1 d . . .
H24A H 0.0859 0.5387 0.7049 0.085 Uiso 1 1 calc R . .
H24B H 0.0613 0.5901 0.7443 0.085 Uiso 1 1 calc R . .
H24C H 0.0943 0.5498 0.7969 0.085 Uiso 1 1 calc R . .
C25 C 0.1079(4) 0.5609(4) 0.2520(5) 0.057(3) Uani 1 1 d . . .
H25A H 0.0947 0.5961 0.2641 0.086 Uiso 1 1 calc R . .
H25B H 0.1042 0.5541 0.1954 0.086 Uiso 1 1 calc R . .
H25C H 0.1449 0.5585 0.2669 0.086 Uiso 1 1 calc R . .
C26 C 0.0304(4) 0.5007(4) 0.2605(5) 0.048(3) Uani 1 1 d . . .
H26A H 0.0250 0.4644 0.2779 0.072 Uiso 1 1 calc R . .
H26B H 0.0344 0.5015 0.2031 0.072 Uiso 1 1 calc R . .
H26C H 0.0002 0.5220 0.2759 0.072 Uiso 1 1 calc R . .
C27 C 0.0902(3) 0.5077(3) 0.3727(5) 0.033(2) Uani 1 1 d . . .
C28 C 0.0619(3) 0.4573(3) 0.4806(5) 0.030(2) Uani 1 1 d . . .
C29 C -0.0147(4) 0.4024(4) 0.4477(5) 0.048(3) Uani 1 1 d . . .
H29A H -0.0483 0.4188 0.4605 0.072 Uiso 1 1 calc R . .
H29B H -0.0178 0.3643 0.4527 0.072 Uiso 1 1 calc R . .
H29C H -0.0048 0.4114 0.3935 0.072 Uiso 1 1 calc R . .
C30 C 0.0188(4) 0.4031(4) 0.5828(5) 0.044(3) Uani 1 1 d . . .
H30A H 0.0469 0.4175 0.6157 0.066 Uiso 1 1 calc R . .
H30B H 0.0204 0.3647 0.5840 0.066 Uiso 1 1 calc R . .
H30C H -0.0152 0.4147 0.6032 0.066 Uiso 1 1 calc R . .
C31 C 0.3184(4) 0.3912(4) 0.4363(5) 0.043(3) Uani 1 1 d . . .
H31A H 0.2952 0.3680 0.4062 0.065 Uiso 1 1 calc R . .
H31B H 0.3546 0.3788 0.4318 0.065 Uiso 1 1 calc R . .
H31C H 0.3159 0.4269 0.4153 0.065 Uiso 1 1 calc R . .
C32 C 0.3354(3) 0.3632(4) 0.5746(5) 0.038(2) Uani 1 1 d . . .
H32A H 0.3396 0.3844 0.6224 0.057 Uiso 1 1 calc R . .
H32B H 0.3699 0.3567 0.5511 0.057 Uiso 1 1 calc R . .
H32C H 0.3189 0.3298 0.5881 0.057 Uiso 1 1 calc R . .
C33 C 0.2574(3) 0.4109(3) 0.5425(5) 0.030(2) Uani 1 1 d . . .
C34 C 0.2056(3) 0.4277(4) 0.6567(5) 0.032(2) Uani 1 1 d . . .
C35 C 0.2185(4) 0.3606(4) 0.7584(5) 0.045(3) Uani 1 1 d . . .
H35A H 0.2435 0.3470 0.7196 0.068 Uiso 1 1 calc R . .
H35B H 0.1918 0.3340 0.7694 0.068 Uiso 1 1 calc R . .
H35C H 0.2371 0.3693 0.8073 0.068 Uiso 1 1 calc R . .
C36 C 0.1537(3) 0.4314(4) 0.7760(5) 0.041(2) Uani 1 1 d . . .
H36A H 0.1575 0.4696 0.7735 0.061 Uiso 1 1 calc R . .
H36B H 0.1575 0.4197 0.8307 0.061 Uiso 1 1 calc R . .
H36C H 0.1190 0.4215 0.7563 0.061 Uiso 1 1 calc R . .
Fe1 Fe -0.00108(5) 0.19338(5) 0.04177(7) 0.0336(4) Uani 1 1 d D . .
Fe2 Fe 0.16529(5) 0.50593(5) 0.53728(7) 0.0274(3) Uani 1 1 d . . .
N1 N 0.0102(3) 0.2918(3) -0.1916(4) 0.0372(19) Uani 1 1 d . . .
N2 N 0.0647(3) 0.2862(2) -0.0865(4) 0.0268(16) Uani 1 1 d . . .
N3 N 0.1265(3) 0.2935(3) 0.0099(4) 0.040(2) Uani 1 1 d . . .
N4 N 0.0759(4) 0.0272(3) 0.0096(4) 0.054(2) Uani 1 1 d . . .
N5 N 0.0822(3) 0.0869(3) 0.1074(4) 0.044(2) Uani 1 1 d . . .
N6 N 0.0962(3) 0.1368(3) 0.2154(4) 0.045(2) Uani 1 1 d . . .
N7 N -0.1760(4) 0.1711(4) 0.0727(5) 0.062(3) Uani 1 1 d . A .
N8 N -0.1194(3) 0.2145(3) 0.1521(5) 0.041(2) Uani 1 1 d . A .
N9 N -0.0681(4) 0.2589(3) 0.2376(5) 0.056(2) Uani 1 1 d . A .
N10 N 0.2777(3) 0.6464(3) 0.5765(6) 0.062(3) Uani 1 1 d . . .
N11 N 0.2074(3) 0.6182(3) 0.6472(4) 0.0380(19) Uani 1 1 d . . .
N12 N 0.1389(3) 0.5948(3) 0.7270(4) 0.046(2) Uani 1 1 d . . .
N13 N 0.0772(3) 0.5214(3) 0.2972(4) 0.0394(19) Uani 1 1 d . . .
N14 N 0.0597(3) 0.4722(3) 0.4051(4) 0.0263(16) Uani 1 1 d . . .
N15 N 0.0252(3) 0.4214(3) 0.5018(4) 0.0342(18) Uani 1 1 d . . .
N16 N 0.3028(3) 0.3912(3) 0.5186(4) 0.0313(17) Uani 1 1 d . . .
N17 N 0.2471(3) 0.4048(3) 0.6193(4) 0.0304(17) Uani 1 1 d . . .
N18 N 0.1937(3) 0.4069(3) 0.7277(4) 0.0338(18) Uani 1 1 d . . .
O1 O 0.0598(3) 0.2400(3) 0.0343(4) 0.055(2) Uani 1 1 d . A .
O2 O 0.0318(3) 0.1609(2) 0.1361(3) 0.0415(16) Uani 1 1 d . A .
O4 O 0.1388(2) 0.5640(2) 0.6032(3) 0.0373(15) Uani 1 1 d . . .
O5 O 0.0944(2) 0.4726(2) 0.5344(4) 0.0411(16) Uani 1 1 d . . .
O6 O 0.1798(2) 0.4676(2) 0.6366(3) 0.0373(16) Uani 1 1 d . . .
S1 S -0.02710(10) 0.22792(10) -0.08479(14) 0.0429(7) Uani 1 1 d . A .
S2 S 0.03066(13) 0.11645(11) -0.02932(14) 0.0558(8) Uani 1 1 d . A .
S4 S 0.24650(10) 0.55443(10) 0.53019(15) 0.0452(7) Uani 1 1 d . . .
S5 S 0.14472(9) 0.54100(10) 0.40960(13) 0.0388(6) Uani 1 1 d . . .
S6 S 0.21580(9) 0.43821(9) 0.47061(12) 0.0340(6) Uani 1 1 d . . .
O3 O -0.0376(3) 0.2448(4) 0.1136(5) 0.041(2) Uani 0.847(7) 1 d PD A 1
S3 S -0.08177(12) 0.14637(14) 0.03873(18) 0.0454(10) Uani 0.847(7) 1 d PD A 1
O3S O -0.0796(8) 0.1774(19) 0.054(2) 0.041(2) Uani 0.153(7) 1 d PD A 2
S3S S -0.0256(8) 0.2673(7) 0.1225(11) 0.0454(10) Uani 0.153(7) 1 d PD A 2

loop_
_atom_site_aniso_label
_atom_site_aniso_U_11
_atom_site_aniso_U_22
_atom_site_aniso_U_33
_atom_site_aniso_U_23
_atom_site_aniso_U_13
_atom_site_aniso_U_12
C1 0.062(7) 0.060(7) 0.031(5) 0.005(5) -0.015(5) -0.003(6)
C2 0.073(7) 0.039(6) 0.024(5) 0.003(4) 0.000(5) 0.005(6)
C3 0.038(6) 0.028(5) 0.030(5) -0.003(4) 0.002(4) 0.009(4)
C4 0.037(5) 0.032(5) 0.027(5) -0.007(4) 0.009(4) 0.006(4)
C5 0.073(8) 0.081(9) 0.071(9) 0.018(7) -0.014(7) -0.028(7)
C6 0.045(6) 0.066(7) 0.044(7) -0.001(5) -0.011(5) -0.007(6)
C7 0.135(12) 0.049(7) 0.029(6) -0.012(5) 0.010(7) -0.005(7)
C8 0.120(11) 0.042(7) 0.045(7) 0.004(5) 0.001(7) 0.016(7)
C9 0.069(7) 0.050(7) 0.021(5) 0.008(5) 0.010(5) -0.003(5)
C10 0.059(7) 0.036(6) 0.023(5) 0.005(4) 0.007(5) -0.010(5)
C11 0.079(9) 0.100(10) 0.026(6) -0.004(6) -0.007(6) 0.000(8)
C12 0.077(8) 0.061(7) 0.022(5) -0.006(5) -0.002(5) -0.007(6)
C13 0.096(11) 0.079(10) 0.111(12) -0.004(9) -0.050(9) -0.016(8)
C14 0.055(9) 0.156(16) 0.147(16) 0.006(13) 0.004(10) -0.004(10)
C15 0.047(7) 0.040(6) 0.044(6) 0.014(5) -0.007(5) -0.005(5)
C16 0.054(7) 0.035(6) 0.041(6) 0.015(5) -0.008(5) 0.007(5)
C17 0.101(11) 0.081(9) 0.050(8) -0.014(7) -0.009(7) 0.040(8)
C18 0.119(12) 0.061(8) 0.089(10) -0.006(7) -0.041(9) -0.010(8)
C19 0.043(7) 0.092(10) 0.082(9) 0.008(7) 0.017(6) -0.027(7)
C20 0.19(2) 0.149(17) 0.25(3) -0.140(18) 0.115(18) -0.113(15)
C21 0.030(5) 0.044(6) 0.037(6) 0.014(5) -0.009(4) 0.006(5)
C22 0.045(6) 0.038(6) 0.025(5) 0.008(4) -0.002(4) 0.013(5)
C23 0.076(8) 0.058(7) 0.029(6) -0.009(5) -0.015(5) 0.025(6)
C24 0.056(7) 0.070(8) 0.044(7) -0.002(6) 0.021(6) 0.001(6)
C25 0.072(8) 0.069(8) 0.031(6) 0.022(5) 0.014(5) 0.005(6)
C26 0.045(6) 0.068(7) 0.033(6) 0.003(5) -0.005(5) -0.004(5)
C27 0.033(5) 0.031(5) 0.035(5) -0.008(4) 0.003(4) 0.008(4)
C28 0.025(5) 0.036(5) 0.029(5) -0.009(4) 0.005(4) 0.011(4)
C29 0.038(6) 0.062(7) 0.044(6) 0.006(5) -0.002(5) -0.027(5)
C30 0.051(6) 0.047(6) 0.034(6) 0.009(5) 0.012(5) 0.007(5)
C31 0.045(6) 0.056(7) 0.028(5) 0.005(5) 0.013(4) 0.016(5)
C32 0.031(5) 0.048(6) 0.035(5) 0.006(5) 0.006(4) 0.010(5)
C33 0.034(5) 0.030(5) 0.026(5) 0.005(4) -0.005(4) -0.002(4)
C34 0.023(5) 0.057(6) 0.015(4) 0.001(4) -0.007(4) -0.014(5)
C35 0.058(7) 0.056(7) 0.022(5) 0.003(5) 0.005(5) -0.013(6)
C36 0.033(5) 0.070(7) 0.019(5) 0.002(5) 0.007(4) -0.006(5)
Fe1 0.0411(8) 0.0402(8) 0.0196(7) 0.0040(6) -0.0035(6) -0.0090(7)
Fe2 0.0245(7) 0.0382(8) 0.0194(6) 0.0027(6) -0.0008(5) -0.0022(6)
N1 0.056(5) 0.036(5) 0.020(4) 0.000(3) -0.010(4) 0.001(4)
N2 0.036(4) 0.024(4) 0.021(4) 0.001(3) 0.000(3) 0.000(3)
N3 0.049(5) 0.038(5) 0.033(5) 0.004(4) -0.009(4) -0.008(4)
N4 0.101(8) 0.041(5) 0.021(4) -0.005(4) 0.002(5) 0.000(5)
N5 0.061(6) 0.053(5) 0.019(4) 0.011(4) -0.002(4) -0.003(5)
N6 0.063(6) 0.056(6) 0.017(4) -0.002(4) -0.007(4) 0.005(5)
N7 0.062(7) 0.066(7) 0.058(6) 0.008(5) -0.014(5) -0.005(6)
N8 0.035(5) 0.040(5) 0.047(5) 0.003(4) 0.004(4) 0.002(4)
N9 0.077(7) 0.045(5) 0.048(6) -0.003(5) -0.004(5) 0.016(5)
N10 0.049(6) 0.053(6) 0.084(7) 0.000(5) 0.011(5) -0.011(5)
N11 0.036(5) 0.037(5) 0.041(5) -0.005(4) -0.007(4) -0.005(4)
N12 0.052(5) 0.057(6) 0.030(5) -0.005(4) -0.006(4) 0.013(5)
N13 0.041(5) 0.045(5) 0.033(4) 0.007(4) 0.011(4) 0.001(4)
N14 0.028(4) 0.033(4) 0.018(4) 0.000(3) 0.002(3) -0.005(3)
N15 0.039(5) 0.044(5) 0.020(4) 0.003(3) 0.004(3) 0.004(4)
N16 0.029(4) 0.048(5) 0.017(4) 0.006(3) 0.002(3) 0.005(4)
N17 0.025(4) 0.048(5) 0.018(4) 0.005(3) 0.001(3) 0.003(4)
N18 0.040(5) 0.048(5) 0.014(4) 0.004(3) 0.000(3) -0.003(4)
O1 0.047(4) 0.079(5) 0.040(4) 0.023(4) 0.002(3) -0.025(4)
O2 0.065(5) 0.041(4) 0.018(3) 0.003(3) -0.003(3) 0.010(4)
O4 0.039(4) 0.043(4) 0.030(3) 0.002(3) -0.013(3) -0.006(3)
O5 0.034(4) 0.043(4) 0.047(4) -0.001(3) -0.019(3) -0.013(3)
O6 0.037(4) 0.055(4) 0.019(3) 0.008(3) 0.002(3) 0.019(3)
S1 0.0465(15) 0.0534(16) 0.0290(13) 0.0082(11) -0.0058(11) -0.0073(13)
S2 0.095(2) 0.0561(17) 0.0159(12) 0.0010(12) -0.0072(13) 0.0115(16)
S4 0.0403(14) 0.0547(16) 0.0406(15) -0.0077(13) 0.0066(12) -0.0121(12)
S5 0.0383(14) 0.0465(15) 0.0316(13) 0.0037(11) -0.0037(11) -0.0042(12)
S6 0.0381(13) 0.0486(15) 0.0154(11) 0.0019(10) -0.0018(10) 0.0039(11)
O3 0.037(5) 0.050(6) 0.037(5) 0.009(4) 0.002(4) -0.014(4)
S3 0.0489(19) 0.050(2) 0.0370(17) -0.0021(16) -0.0003(15) -0.0186(15)
O3S 0.037(5) 0.050(6) 0.037(5) 0.009(4) 0.002(4) -0.014(4)
S3S 0.0489(19) 0.050(2) 0.0370(17) -0.0021(16) -0.0003(15) -0.0186(15)

loop_
_atom_type_symbol
_atom_type_description
_atom_type_scat_dispersion_real
_atom_type_scat_dispersion_imag
_atom_type_scat_source
C C 0.0033 0.0016 'International Tables Vol C Tables 4.2.6.8 and 6.1.1.4'
H H 0.0000 0.0000 'International Tables Vol C Tables 4.2.6.8 and 6.1.1.4'
Fe Fe 0.3463 0.8444 'International Tables Vol C Tables 4.2.6.8 and 6.1.1.4'
N N 0.0061 0.0033 'International Tables Vol C Tables 4.2.6.8 and 6.1.1.4'
O O 0.0106 0.0060 'International Tables Vol C Tables 4.2.6.8 and 6.1.1.4'
S S 0.1246 0.1234 'International Tables Vol C Tables 4.2.6.8 and 6.1.1.4'

loop_
_geom_angle_atom_site_label_1
_geom_angle_atom_site_label_2
_geom_angle_atom_site_label_3
_geom_angle
_geom_angle_site_symmetry_1
_geom_angle_site_symmetry_3
_geom_angle_publ_flag
N1 C1 H1A 109.5 . . ?
N1 C1 H1B 109.5 . . ?
H1A C1 H1B 109.5 . . ?
N1 C1 H1C 109.5 . . ?
H1A C1 H1C 109.5 . . ?
H1B C1 H1C 109.5 . . ?
N1 C2 H2A 109.5 . . ?
N1 C2 H2B 109.5 . . ?
H2A C2 H2B 109.5 . . ?
N1 C2 H2C 109.5 . . ?
H2A C2 H2C 109.5 . . ?
H2B C2 H2C 109.5 . . ?
N2 C3 N1 114.7(8) . . ?
N2 C3 S1 130.5(7) . . ?
N1 C3 S1 114.7(7) . . ?
O1 C4 N3 116.0(8) . . ?
O1 C4 N2 128.8(9) . . ?
N3 C4 N2 115.2(8) . . ?
N3 C5 H5A 109.5 . . ?
N3 C5 H5B 109.5 . . ?
H5A C5 H5B 109.5 . . ?
N3 C5 H5C 109.5 . . ?
H5A C5 H5C 109.5 . . ?
H5B C5 H5C 109.5 . . ?
N3 C6 H6A 109.5 . . ?
N3 C6 H6B 109.5 . . ?
H6A C6 H6B 109.5 . . ?
N3 C6 H6C 109.5 . . ?
H6A C6 H6C 109.5 . . ?
H6B C6 H6C 109.5 . . ?
N4 C7 H7A 109.5 . . ?
N4 C7 H7B 109.5 . . ?
H7A C7 H7B 109.5 . . ?
N4 C7 H7C 109.5 . . ?
H7A C7 H7C 109.5 . . ?
H7B C7 H7C 109.5 . . ?
N4 C8 H8A 109.5 . . ?
N4 C8 H8B 109.5 . . ?
H8A C8 H8B 109.5 . . ?
N4 C8 H8C 109.5 . . ?
H8A C8 H8C 109.5 . . ?
H8B C8 H8C 109.5 . . ?
N4 C9 N5 114.6(9) . . ?
N4 C9 S2 118.3(7) . . ?
N5 C9 S2 126.8(8) . . ?
O2 C10 N6 116.9(9) . . ?
O2 C10 N5 128.2(9) . . ?
N6 C10 N5 114.9(9) . . ?
N6 C11 H11A 109.5 . . ?
N6 C11 H11B 109.5 . . ?
H11A C11 H11B 109.5 . . ?
N6 C11 H11C 109.5 . . ?
H11A C11 H11C 109.5 . . ?
H11B C11 H11C 109.5 . . ?
N6 C12 H12A 109.5 . . ?
N6 C12 H12B 109.5 . . ?
H12A C12 H12B 109.5 . . ?
N6 C12 H12C 109.5 . . ?
H12A C12 H12C 109.5 . . ?
H12B C12 H12C 109.5 . . ?
N7 C13 H13A 109.5 . . ?
N7 C13 H13B 109.5 . . ?
H13A C13 H13B 109.5 . . ?
N7 C13 H13C 109.5 . . ?
H13A C13 H13C 109.5 . . ?
H13B C13 H13C 109.5 . . ?
N7 C14 H14A 109.5 . . ?
N7 C14 H14B 109.5 . . ?
H14A C14 H14B 109.5 . . ?
N7 C14 H14C 109.5 . . ?
H14A C14 H14C 109.5 . . ?
H14B C14 H14C 109.5 . . ?
N8 C15 N7 115.6(9) . . ?
N8 C15 O3S 108(2) . . ?
N7 C15 O3S 135.3(19) . . ?
N8 C15 S3 130.5(8) . . ?
N7 C15 S3 113.3(8) . . ?
O3S C15 S3 28.8(19) . . ?
N8 C16 O3 124.9(10) . . ?
N8 C16 N9 118.3(10) . . ?
O3 C16 N9 116.6(9) . . ?
N8 C16 S3S 142.5(11) . . ?
O3 C16 S3S 22.7(6) . . ?
N9 C16 S3S 96.3(9) . . ?
N9 C17 H17A 109.5 . . ?
N9 C17 H17B 109.5 . . ?
H17A C17 H17B 109.5 . . ?
N9 C17 H17C 109.5 . . ?
H17A C17 H17C 109.5 . . ?
H17B C17 H17C 109.5 . . ?
N9 C18 H18A 109.5 . . ?
N9 C18 H18B 109.5 . . ?
H18A C18 H18B 109.5 . . ?
N9 C18 H18C 109.5 . . ?
H18A C18 H18C 109.5 . . ?
H18B C18 H18C 109.5 . . ?
N10 C19 H19A 109.5 . . ?
N10 C19 H19B 109.5 . . ?
H19A C19 H19B 109.5 . . ?
N10 C19 H19C 109.5 . . ?
H19A C19 H19C 109.5 . . ?
H19B C19 H19C 109.5 . . ?
N10 C20 H20A 109.5 . . ?
N10 C20 H20B 109.5 . . ?
H20A C20 H20B 109.5 . . ?
N10 C20 H20C 109.5 . . ?
H20A C20 H20C 109.5 . . ?
H20B C20 H20C 109.5 . . ?
N11 C21 N10 114.5(9) . . ?
N11 C21 S4 130.8(7) . . ?
N10 C21 S4 114.3(7) . . ?
O4 C22 N11 127.0(8) . . ?
O4 C22 N12 115.7(9) . . ?
N11 C22 N12 117.1(9) . . ?
N12 C23 H23A 109.5 . . ?
N12 C23 H23B 109.5 . . ?
H23A C23 H23B 109.5 . . ?
N12 C23 H23C 109.5 . . ?
H23A C23 H23C 109.5 . . ?
H23B C23 H23C 109.5 . . ?
N12 C24 H24A 109.5 . . ?
N12 C24 H24B 109.5 . . ?
H24A C24 H24B 109.5 . . ?
N12 C24 H24C 109.5 . . ?
H24A C24 H24C 109.5 . . ?
H24B C24 H24C 109.5 . . ?
N13 C25 H25A 109.5 . . ?
N13 C25 H25B 109.5 . . ?
H25A C25 H25B 109.5 . . ?
N13 C25 H25C 109.5 . . ?
H25A C25 H25C 109.5 . . ?
H25B C25 H25C 109.5 . . ?
N13 C26 H26A 109.5 . . ?
N13 C26 H26B 109.5 . . ?
H26A C26 H26B 109.5 . . ?
N13 C26 H26C 109.5 . . ?
H26A C26 H26C 109.5 . . ?
H26B C26 H26C 109.5 . . ?
N14 C27 N13 114.9(8) . . ?
N14 C27 S5 131.1(7) . . ?
N13 C27 S5 113.9(7) . . ?
O5 C28 N14 128.1(8) . . ?
O5 C28 N15 117.4(8) . . ?
N14 C28 N15 114.5(7) . . ?
N15 C29 H29A 109.5 . . ?
N15 C29 H29B 109.5 . . ?
H29A C29 H29B 109.5 . . ?
N15 C29 H29C 109.5 . . ?
H29A C29 H29C 109.5 . . ?
H29B C29 H29C 109.5 . . ?
N15 C30 H30A 109.5 . . ?
N15 C30 H30B 109.5 . . ?
H30A C30 H30B 109.5 . . ?
N15 C30 H30C 109.5 . . ?
H30A C30 H30C 109.5 . . ?
H30B C30 H30C 109.5 . . ?
N16 C31 H31A 109.5 . . ?
N16 C31 H31B 109.5 . . ?
H31A C31 H31B 109.5 . . ?
N16 C31 H31C 109.5 . . ?
H31A C31 H31C 109.5 . . ?
H31B C31 H31C 109.5 . . ?
N16 C32 H32A 109.5 . . ?
N16 C32 H32B 109.5 . . ?
H32A C32 H32B 109.5 . . ?
N16 C32 H32C 109.5 . . ?
H32A C32 H32C 109.5 . . ?
H32B C32 H32C 109.5 . . ?
N16 C33 N17 115.1(7) . . ?
N16 C33 S6 117.7(6) . . ?
N17 C33 S6 127.0(7) . . ?
O6 C34 N18 116.1(8) . . ?
O6 C34 N17 128.7(8) . . ?
N18 C34 N17 114.9(8) . . ?
N18 C35 H35A 109.5 . . ?
N18 C35 H35B 109.5 . . ?
H35A C35 H35B 109.5 . . ?
N18 C35 H35C 109.5 . . ?
H35A C35 H35C 109.5 . . ?
H35B C35 H35C 109.5 . . ?
N18 C36 H36A 109.5 . . ?
N18 C36 H36B 109.5 . . ?
H36A C36 H36B 109.5 . . ?
N18 C36 H36C 109.5 . . ?
H36A C36 H36C 109.5 . . ?
H36B C36 H36C 109.5 . . ?
O1 Fe1 O2 88.3(3) . . ?
O1 Fe1 O3 90.6(3) . . ?
O2 Fe1 O3 88.9(3) . . ?
O1 Fe1 O3S 154.1(14) . . ?
O2 Fe1 O3S 104.3(12) . . ?
O3 Fe1 O3S 67.5(12) . . ?
O1 Fe1 S3 171.3(2) . . ?
O2 Fe1 S3 99.9(2) . . ?
O3 Fe1 S3 86.6(3) . . ?
O3S Fe1 S3 20.0(13) . . ?
O1 Fe1 S1 86.5(2) . . ?
O2 Fe1 S1 169.8(2) . . ?
O3 Fe1 S1 99.9(2) . . ?
O3S Fe1 S1 84.0(12) . . ?
S3 Fe1 S1 85.81(10) . . ?
O1 Fe1 S3S 76.5(5) . . ?
O2 Fe1 S3S 88.8(6) . . ?
O3 Fe1 S3S 14.1(4) . . ?
O3S Fe1 S3S 81.1(13) . . ?
S3 Fe1 S3S 100.5(4) . . ?
S1 Fe1 S3S 98.5(5) . . ?
O1 Fe1 S2 101.2(2) . . ?
O2 Fe1 S2 85.50(19) . . ?
O3 Fe1 S2 166.8(3) . . ?
O3S Fe1 S2 102.4(13) . . ?
S3 Fe1 S2 82.60(12) . . ?
S1 Fe1 S2 86.91(9) . . ?
S3S Fe1 S2 174.0(6) . . ?
O4 Fe2 O6 87.3(2) . . ?
O4 Fe2 O5 91.3(2) . . ?
O6 Fe2 O5 88.9(2) . . ?
O4 Fe2 S5 98.97(18) . . ?
O6 Fe2 S5 172.3(2) . . ?
O5 Fe2 S5 86.48(18) . . ?
O4 Fe2 S4 86.40(18) . . ?
O6 Fe2 S4 97.74(19) . . ?
O5 Fe2 S4 172.91(19) . . ?
S5 Fe2 S4 87.23(9) . . ?
O4 Fe2 S6 167.54(18) . . ?
O6 Fe2 S6 86.89(18) . . ?
O5 Fe2 S6 99.55(19) . . ?
S5 Fe2 S6 87.81(9) . . ?
S4 Fe2 S6 83.48(9) . . ?
C3 N1 C1 123.0(8) . . ?
C3 N1 C2 121.5(7) . . ?
C1 N1 C2 115.5(7) . . ?
C3 N2 C4 124.3(8) . . ?
C4 N3 C6 120.2(8) . . ?
C4 N3 C5 122.7(8) . . ?
C6 N3 C5 117.1(8) . . ?
C9 N4 C8 120.9(8) . . ?
C9 N4 C7 123.0(9) . . ?
C8 N4 C7 116.0(8) . . ?
C10 N5 C9 125.0(9) . . ?
C10 N6 C12 120.9(9) . . ?
C10 N6 C11 123.3(8) . . ?
C12 N6 C11 114.9(8) . . ?
C15 N7 C14 121.5(10) . . ?
C15 N7 C13 121.7(10) . . ?
C14 N7 C13 116.4(11) . . ?
C16 N8 C15 122.3(9) . . ?
C16 N9 C17 122.8(10) . . ?
C16 N9 C18 121.9(10) . . ?
C17 N9 C18 115.3(10) . . ?
C21 N10 C19 123.5(9) . . ?
C21 N10 C20 119.4(10) . . ?
C19 N10 C20 116.3(10) . . ?
C21 N11 C22 121.3(8) . . ?
C22 N12 C24 122.1(8) . . ?
C22 N12 C23 121.3(9) . . ?
C24 N12 C23 116.6(8) . . ?
C27 N13 C26 120.7(8) . . ?
C27 N13 C25 121.7(8) . . ?
C26 N13 C25 117.4(8) . . ?
C27 N14 C28 124.8(7) . . ?
C28 N15 C29 122.8(7) . . ?
C28 N15 C30 122.8(7) . . ?
C29 N15 C30 114.1(7) . . ?
C33 N16 C32 119.3(7) . . ?
C33 N16 C31 122.2(7) . . ?
C32 N16 C31 118.2(7) . . ?
C33 N17 C34 123.7(7) . . ?
C34 N18 C35 123.2(8) . . ?
C34 N18 C36 119.5(8) . . ?
C35 N18 C36 117.3(7) . . ?
C4 O1 Fe1 140.0(6) . . ?
C10 O2 Fe1 136.9(6) . . ?
C22 O4 Fe2 129.1(6) . . ?
C28 O5 Fe2 136.6(6) . . ?
C34 O6 Fe2 136.5(5) . . ?
C3 S1 Fe1 109.7(3) . . ?
C9 S2 Fe1 110.0(3) . . ?
C21 S4 Fe2 107.3(3) . . ?
C27 S5 Fe2 108.4(3) . . ?
C33 S6 Fe2 106.2(3) . . ?
C16 O3 Fe1 130.5(8) . . ?
C15 S3 Fe1 106.8(4) . . ?
C15 O3S Fe1 153(3) . . ?
C16 S3S Fe1 95.3(8) . . ?

loop_
_geom_bond_atom_site_label_1
_geom_bond_atom_site_label_2
_geom_bond_distance
_geom_bond_site_symmetry_2
_geom_bond_publ_flag
C1 N1 1.472(11) . ?
C1 H1A 0.9800 . ?
C1 H1B 0.9800 . ?
C1 H1C 0.9800 . ?
C2 N1 1.473(11) . ?
C2 H2A 0.9800 . ?
C2 H2B 0.9800 . ?
C2 H2C 0.9800 . ?
C3 N2 1.320(10) . ?
C3 N1 1.368(10) . ?
C3 S1 1.729(9) . ?
C4 O1 1.271(10) . ?
C4 N3 1.347(11) . ?
C4 N2 1.354(10) . ?
C5 N3 1.465(12) . ?
C5 H5A 0.9800 . ?
C5 H5B 0.9800 . ?
C5 H5C 0.9800 . ?
C6 N3 1.461(11) . ?
C6 H6A 0.9800 . ?
C6 H6B 0.9800 . ?
C6 H6C 0.9800 . ?
C7 N4 1.473(12) . ?
C7 H7A 0.9800 . ?
C7 H7B 0.9800 . ?
C7 H7C 0.9800 . ?
C8 N4 1.462(13) . ?
C8 H8A 0.9800 . ?
C8 H8B 0.9800 . ?
C8 H8C 0.9800 . ?
C9 N4 1.328(12) . ?
C9 N5 1.355(11) . ?
C9 S2 1.736(10) . ?
C10 O2 1.253(11) . ?
C10 N6 1.339(11) . ?
C10 N5 1.342(12) . ?
C11 N6 1.469(13) . ?
C11 H11A 0.9800 . ?
C11 H11B 0.9800 . ?
C11 H11C 0.9800 . ?
C12 N6 1.448(11) . ?
C12 H12A 0.9800 . ?
C12 H12B 0.9800 . ?
C12 H12C 0.9800 . ?
C13 N7 1.490(14) . ?
C13 H13A 0.9800 . ?
C13 H13B 0.9800 . ?
C13 H13C 0.9800 . ?
C14 N7 1.473(15) . ?
C14 H14A 0.9800 . ?
C14 H14B 0.9800 . ?
C14 H14C 0.9800 . ?
C15 N8 1.334(12) . ?
C15 N7 1.342(12) . ?
C15 O3S 1.346(19) . ?
C15 S3 1.705(10) . ?
C16 N8 1.288(12) . ?
C16 O3 1.327(11) . ?
C16 N9 1.341(12) . ?
C16 S3S 1.657(17) . ?
C17 N9 1.411(14) . ?
C17 H17A 0.9800 . ?
C17 H17B 0.9800 . ?
C17 H17C 0.9800 . ?
C18 N9 1.510(14) . ?
C18 H18A 0.9800 . ?
C18 H18B 0.9800 . ?
C18 H18C 0.9800 . ?
C19 N10 1.459(13) . ?
C19 H19A 0.9800 . ?
C19 H19B 0.9800 . ?
C19 H19C 0.9800 . ?
C20 N10 1.500(15) . ?
C20 H20A 0.9800 . ?
C20 H20B 0.9800 . ?
C20 H20C 0.9800 . ?
C21 N11 1.320(11) . ?
C21 N10 1.384(12) . ?
C21 S4 1.704(10) . ?
C22 O4 1.296(10) . ?
C22 N11 1.332(11) . ?
C22 N12 1.351(11) . ?
C23 N12 1.465(11) . ?
C23 H23A 0.9800 . ?
C23 H23B 0.9800 . ?
C23 H23C 0.9800 . ?
C24 N12 1.453(12) . ?
C24 H24A 0.9800 . ?
C24 H24B 0.9800 . ?
C24 H24C 0.9800 . ?
C25 N13 1.489(11) . ?
C25 H25A 0.9800 . ?
C25 H25B 0.9800 . ?
C25 H25C 0.9800 . ?
C26 N13 1.446(11) . ?
C26 H26A 0.9800 . ?
C26 H26B 0.9800 . ?
C26 H26C 0.9800 . ?
C27 N14 1.315(10) . ?
C27 N13 1.368(11) . ?
C27 S5 1.745(9) . ?
C28 O5 1.293(9) . ?
C28 N14 1.338(10) . ?
C28 N15 1.359(11) . ?
C29 N15 1.452(11) . ?
C29 H29A 0.9800 . ?
C29 H29B 0.9800 . ?
C29 H29C 0.9800 . ?
C30 N15 1.461(10) . ?
C30 H30A 0.9800 . ?
C30 H30B 0.9800 . ?
C30 H30C 0.9800 . ?
C31 N16 1.452(10) . ?
C31 H31A 0.9800 . ?
C31 H31B 0.9800 . ?
C31 H31C 0.9800 . ?
C32 N16 1.450(10) . ?
C32 H32A 0.9800 . ?
C32 H32B 0.9800 . ?
C32 H32C 0.9800 . ?
C33 N16 1.327(10) . ?
C33 N17 1.336(10) . ?
C33 S6 1.760(8) . ?
C34 O6 1.262(10) . ?
C34 N18 1.350(10) . ?
C34 N17 1.364(10) . ?
C35 N18 1.437(11) . ?
C35 H35A 0.9800 . ?
C35 H35B 0.9800 . ?
C35 H35C 0.9800 . ?
C36 N18 1.452(11) . ?
C36 H36A 0.9800 . ?
C36 H36B 0.9800 . ?
C36 H36C 0.9800 . ?
Fe1 O1 1.961(6) . ?
Fe1 O2 1.988(6) . ?
Fe1 O3 2.018(9) . ?
Fe1 O3S 2.055(18) . ?
Fe1 S3 2.384(3) . ?
Fe1 S1 2.413(3) . ?
Fe1 S3S 2.414(15) . ?
Fe1 S2 2.442(3) . ?
Fe2 O4 1.975(6) . ?
Fe2 O6 1.981(6) . ?
Fe2 O5 1.999(6) . ?
Fe2 S5 2.400(3) . ?
Fe2 S4 2.417(3) . ?
Fe2 S6 2.434(3) . ?

loop_
_geom_torsion_atom_site_label_1
_geom_torsion_atom_site_label_2
_geom_torsion_atom_site_label_3
_geom_torsion_atom_site_label_4
_geom_torsion
_geom_torsion_site_symmetry_1
_geom_torsion_site_symmetry_2
_geom_torsion_site_symmetry_3
_geom_torsion_site_symmetry_4
_geom_torsion_publ_flag
N2 C3 N1 C1 174.8(8) . . . . ?
S1 C3 N1 C1 -5.4(11) . . . . ?
N2 C3 N1 C2 -4.2(11) . . . . ?
S1 C3 N1 C2 175.6(6) . . . . ?
N1 C3 N2 C4 177.5(7) . . . . ?
S1 C3 N2 C4 -2.3(13) . . . . ?
O1 C4 N2 C3 2.7(14) . . . . ?
N3 C4 N2 C3 -177.4(8) . . . . ?
O1 C4 N3 C6 -2.7(12) . . . . ?
N2 C4 N3 C6 177.4(8) . . . . ?
O1 C4 N3 C5 178.4(9) . . . . ?
N2 C4 N3 C5 -1.5(13) . . . . ?
N5 C9 N4 C8 -0.9(14) . . . . ?
S2 C9 N4 C8 173.5(8) . . . . ?
N5 C9 N4 C7 -178.1(9) . . . . ?
S2 C9 N4 C7 -3.6(14) . . . . ?
O2 C10 N5 C9 9.1(16) . . . . ?
N6 C10 N5 C9 -172.2(9) . . . . ?
N4 C9 N5 C10 -169.2(9) . . . . ?
S2 C9 N5 C10 16.9(14) . . . . ?
O2 C10 N6 C12 2.2(13) . . . . ?
N5 C10 N6 C12 -176.7(8) . . . . ?
O2 C10 N6 C11 170.7(9) . . . . ?
N5 C10 N6 C11 -8.1(13) . . . . ?
N8 C15 N7 C14 -5.7(15) . . . . ?
O3S C15 N7 C14 -171(3) . . . . ?
S3 C15 N7 C14 166.4(9) . . . . ?
N8 C15 N7 C13 -178.5(9) . . . . ?
O3S C15 N7 C13 16(3) . . . . ?
S3 C15 N7 C13 -6.4(13) . . . . ?
O3 C16 N8 C15 20.2(15) . . . . ?
N9 C16 N8 C15 -164.8(9) . . . . ?
S3S C16 N8 C15 40(2) . . . . ?
N7 C15 N8 C16 -165.1(9) . . . . ?
O3S C15 N8 C16 4(2) . . . . ?
S3 C15 N8 C16 24.5(14) . . . . ?
N8 C16 N9 C17 2.5(14) . . . . ?
O3 C16 N9 C17 177.9(9) . . . . ?
S3S C16 N9 C17 167.5(11) . . . . ?
N8 C16 N9 C18 179.5(9) . . . . ?
O3 C16 N9 C18 -5.1(14) . . . . ?
S3S C16 N9 C18 -15.5(13) . . . . ?
N11 C21 N10 C19 171.8(9) . . . . ?
S4 C21 N10 C19 -1.6(13) . . . . ?
N11 C21 N10 C20 2.6(16) . . . . ?
S4 C21 N10 C20 -170.8(12) . . . . ?
N10 C21 N11 C22 167.1(8) . . . . ?
S4 C21 N11 C22 -20.8(13) . . . . ?
O4 C22 N11 C21 -19.6(14) . . . . ?
N12 C22 N11 C21 165.2(8) . . . . ?
O4 C22 N12 C24 5.9(13) . . . . ?
N11 C22 N12 C24 -178.3(8) . . . . ?
O4 C22 N12 C23 -173.4(8) . . . . ?
N11 C22 N12 C23 2.3(12) . . . . ?
N14 C27 N13 C26 5.1(12) . . . . ?
S5 C27 N13 C26 -174.7(7) . . . . ?
N14 C27 N13 C25 -179.7(8) . . . . ?
S5 C27 N13 C25 0.5(11) . . . . ?
N13 C27 N14 C28 -172.5(7) . . . . ?
S5 C27 N14 C28 7.3(13) . . . . ?
O5 C28 N14 C27 -3.0(13) . . . . ?
N15 C28 N14 C27 177.5(7) . . . . ?
O5 C28 N15 C29 177.7(8) . . . . ?
N14 C28 N15 C29 -2.7(12) . . . . ?
O5 C28 N15 C30 4.9(12) . . . . ?
N14 C28 N15 C30 -175.5(7) . . . . ?
N17 C33 N16 C32 2.9(12) . . . . ?
S6 C33 N16 C32 -173.3(6) . . . . ?
N17 C33 N16 C31 175.7(8) . . . . ?
S6 C33 N16 C31 -0.4(11) . . . . ?
N16 C33 N17 C34 172.0(8) . . . . ?
S6 C33 N17 C34 -12.3(13) . . . . ?
O6 C34 N17 C33 -22.1(14) . . . . ?
N18 C34 N17 C33 163.8(8) . . . . ?
O6 C34 N18 C35 178.3(8) . . . . ?
N17 C34 N18 C35 -6.8(12) . . . . ?
O6 C34 N18 C36 -0.9(11) . . . . ?
N17 C34 N18 C36 174.0(7) . . . . ?
N3 C4 O1 Fe1 -177.3(7) . . . . ?
N2 C4 O1 Fe1 2.6(16) . . . . ?
O2 Fe1 O1 C4 166.1(10) . . . . ?
O3 Fe1 O1 C4 -105.1(10) . . . . ?
O3S Fe1 O1 C4 -74(3) . . . . ?
S3 Fe1 O1 C4 -34(2) . . . . ?
S1 Fe1 O1 C4 -5.2(10) . . . . ?
S3S Fe1 O1 C4 -104.7(11) . . . . ?
S2 Fe1 O1 C4 81.0(10) . . . . ?
N6 C10 O2 Fe1 145.6(7) . . . . ?
N5 C10 O2 Fe1 -35.8(15) . . . . ?
O1 Fe1 O2 C10 -76.5(9) . . . . ?
O3 Fe1 O2 C10 -167.2(9) . . . . ?
O3S Fe1 O2 C10 126.4(16) . . . . ?
S3 Fe1 O2 C10 106.5(9) . . . . ?
S1 Fe1 O2 C10 -17.1(18) . . . . ?
S3S Fe1 O2 C10 -153.1(10) . . . . ?
S2 Fe1 O2 C10 24.8(9) . . . . ?
N11 C22 O4 Fe2 56.1(12) . . . . ?
N12 C22 O4 Fe2 -128.7(7) . . . . ?
O6 Fe2 O4 C22 60.0(7) . . . . ?
O5 Fe2 O4 C22 148.8(7) . . . . ?
S5 Fe2 O4 C22 -124.6(7) . . . . ?
S4 Fe2 O4 C22 -37.9(7) . . . . ?
S6 Fe2 O4 C22 -2.3(14) . . . . ?
N14 C28 O5 Fe2 -20.5(14) . . . . ?
N15 C28 O5 Fe2 159.0(6) . . . . ?
O4 Fe2 O5 C28 124.5(8) . . . . ?
O6 Fe2 O5 C28 -148.2(8) . . . . ?
S5 Fe2 O5 C28 25.6(8) . . . . ?
S4 Fe2 O5 C28 53(2) . . . . ?
S6 Fe2 O5 C28 -61.6(8) . . . . ?
N18 C34 O6 Fe2 -162.7(6) . . . . ?
N17 C34 O6 Fe2 23.2(14) . . . . ?
O4 Fe2 O6 C34 -166.0(8) . . . . ?
O5 Fe2 O6 C34 102.6(8) . . . . ?
S5 Fe2 O6 C34 49.7(18) . . . . ?
S4 Fe2 O6 C34 -80.0(8) . . . . ?
S6 Fe2 O6 C34 3.0(8) . . . . ?
N2 C3 S1 Fe1 -1.6(9) . . . . ?
N1 C3 S1 Fe1 178.6(5) . . . . ?
O1 Fe1 S1 C3 3.6(4) . . . . ?
O2 Fe1 S1 C3 -56.0(12) . . . . ?
O3 Fe1 S1 C3 93.6(4) . . . . ?
O3S Fe1 S1 C3 159.5(13) . . . . ?
S3 Fe1 S1 C3 179.4(3) . . . . ?
S3S Fe1 S1 C3 79.5(5) . . . . ?
S2 Fe1 S1 C3 -97.8(3) . . . . ?
N4 C9 S2 Fe1 169.3(7) . . . . ?
N5 C9 S2 Fe1 -17.1(10) . . . . ?
O1 Fe1 S2 C9 87.8(4) . . . . ?
O2 Fe1 S2 C9 0.4(4) . . . . ?
O3 Fe1 S2 C9 -64.8(12) . . . . ?
O3S Fe1 S2 C9 -103.2(13) . . . . ?
S3 Fe1 S2 C9 -100.2(4) . . . . ?
S1 Fe1 S2 C9 173.6(4) . . . . ?
S3S Fe1 S2 C9 21(4) . . . . ?
N11 C21 S4 Fe2 22.0(9) . . . . ?
N10 C21 S4 Fe2 -166.0(6) . . . . ?
O4 Fe2 S4 C21 3.4(4) . . . . ?
O6 Fe2 S4 C21 -83.4(4) . . . . ?
O5 Fe2 S4 C21 75.0(16) . . . . ?
S5 Fe2 S4 C21 102.6(3) . . . . ?
S6 Fe2 S4 C21 -169.3(3) . . . . ?
N14 C27 S5 Fe2 5.2(9) . . . . ?
N13 C27 S5 Fe2 -175.0(5) . . . . ?
O4 Fe2 S5 C27 -105.2(3) . . . . ?
O6 Fe2 S5 C27 38.6(14) . . . . ?
O5 Fe2 S5 C27 -14.4(3) . . . . ?
S4 Fe2 S5 C27 168.9(3) . . . . ?
S6 Fe2 S5 C27 85.3(3) . . . . ?
N16 C33 S6 Fe2 -151.1(6) . . . . ?
N17 C33 S6 Fe2 33.3(8) . . . . ?
O4 Fe2 S6 C33 39.1(9) . . . . ?
O6 Fe2 S6 C33 -23.2(3) . . . . ?
O5 Fe2 S6 C33 -111.5(3) . . . . ?
S5 Fe2 S6 C33 162.4(3) . . . . ?
S4 Fe2 S6 C33 74.9(3) . . . . ?
N8 C16 O3 Fe1 -52.9(13) . . . . ?
N9 C16 O3 Fe1 132.0(8) . . . . ?
S3S C16 O3 Fe1 160(3) . . . . ?
O1 Fe1 O3 C16 -156.6(9) . . . . ?
O2 Fe1 O3 C16 -68.3(9) . . . . ?
O3S Fe1 O3 C16 37.7(15) . . . . ?
S3 Fe1 O3 C16 31.7(9) . . . . ?
S1 Fe1 O3 C16 116.9(8) . . . . ?
S3S Fe1 O3 C16 -158(3) . . . . ?
S2 Fe1 O3 C16 -3.4(18) . . . . ?
N8 C15 S3 Fe1 -30.8(10) . . . . ?
N7 C15 S3 Fe1 158.7(6) . . . . ?
O3S C15 S3 Fe1 13(4) . . . . ?
O1 Fe1 S3 C15 -67.5(16) . . . . ?
O2 Fe1 S3 C15 92.4(4) . . . . ?
O3 Fe1 S3 C15 4.1(4) . . . . ?
O3S Fe1 S3 C15 -12(3) . . . . ?
S1 Fe1 S3 C15 -96.1(4) . . . . ?
S3S Fe1 S3 C15 1.7(6) . . . . ?
S2 Fe1 S3 C15 176.5(4) . . . . ?
N8 C15 O3S Fe1 0(7) . . . . ?
N7 C15 O3S Fe1 166(5) . . . . ?
S3 C15 O3S Fe1 -147(10) . . . . ?
O1 Fe1 O3S C15 -50(9) . . . . ?
O2 Fe1 O3S C15 67(7) . . . . ?
O3 Fe1 O3S C15 -16(6) . . . . ?
S3 Fe1 O3S C15 146(10) . . . . ?
S1 Fe1 O3S C15 -119(7) . . . . ?
S3S Fe1 O3S C15 -20(7) . . . . ?
S2 Fe1 O3S C15 155(7) . . . . ?
N8 C16 S3S Fe1 -59.5(19) . . . . ?
O3 C16 S3S Fe1 -12.8(19) . . . . ?
N9 C16 S3S Fe1 142.5(8) . . . . ?
O1 Fe1 S3S C16 -165.4(10) . . . . ?
O2 Fe1 S3S C16 -76.8(9) . . . . ?
O3 Fe1 S3S C16 13(2) . . . . ?
O3S Fe1 S3S C16 27.8(15) . . . . ?
S3 Fe1 S3S C16 23.0(10) . . . . ?
S1 Fe1 S3S C16 110.3(9) . . . . ?
S2 Fe1 S3S C16 -97(4) . . . . ?
